data_2208163
loop_
_publ_author_name
'Odaba\,so\<glu, Mustafa'
'B\"uy\"ukg\"ung\"or, Orhan'

_publ_section_title
;
 3,6-Dioxaoctane-1,8-diammonium bis(trichloroacetate)
;
_journal_coeditor_code SG6056
_journal_issue 2
_journal_name_full 'Acta Crystallographica Section E'
_journal_page_first o739
_journal_page_last o741
_journal_paper_doi 10.1107/S1600536806002388
_journal_volume 62
_journal_year 2006
_chemical_formula_iupac 'C6 H18 N2 O2 2+, 2C2 Cl3 O2 -'
_chemical_formula_moiety 'C6 H18 N2 O2 2+, 2C2 Cl3 O2 -'
_chemical_formula_sum 'C10 H18 Cl6 N2 O6'
_chemical_formula_weight 474.96
_chemical_name_systematic
;
3,6-Dioxaoctane-1,8-diammonium bis(trichloroacetate)
;
_space_group_IT_number 15
_symmetry_cell_setting monoclinic
_symmetry_space_group_name_Hall '-C 2yc'
_symmetry_space_group_name_H-M 'C 1 2/c 1'
_atom_sites_solution_hydrogens geom
_atom_sites_solution_primary direct
_atom_sites_solution_secondary difmap
_audit_creation_method SHELXL-97
_cell_angle_alpha 90.00
_cell_angle_beta 91.188(7)
_cell_angle_gamma 90.00
_cell_formula_units_Z 4
_cell_length_a 22.1995(19)
_cell_length_b 7.5606(10)
_cell_length_c 11.9320(12)
_cell_measurement_reflns_used 9773
_cell_measurement_temperature 296(2)
_cell_measurement_theta_max 27.84
_cell_measurement_theta_min 2.48
_cell_volume 2002.3(4)
_computing_cell_refinement X-AREA
_computing_data_collection 'X-AREA (Stoe & Cie, 2002)'
_computing_data_reduction 'X-RED32 (Stoe & Cie, 2002)'
_computing_molecular_graphics 'ORTEP-3 for Windows (Farrugia, 1997)'
_computing_publication_material 'WinGX (Farrugia, 1999)'
_computing_structure_refinement 'SHELXL97 (Sheldrick, 1997)'
_computing_structure_solution 'SHELXS97 (Sheldrick, 1990)'
_diffrn_ambient_temperature 296(2)
_diffrn_detector_area_resol_mean 6.67
_diffrn_measured_fraction_theta_full 0.999
_diffrn_measured_fraction_theta_max 0.999
_diffrn_measurement_device_type 'Stoe IPDS-II'
_diffrn_measurement_method \w
_diffrn_radiation_monochromator graphite
_diffrn_radiation_source 'fine-focus sealed tube'
_diffrn_radiation_type MoK\a
_diffrn_radiation_wavelength 0.71073
_diffrn_reflns_av_R_equivalents 0.0519
_diffrn_reflns_av_sigmaI/netI 0.0336
_diffrn_reflns_limit_h_max 27
_diffrn_reflns_limit_h_min -27
_diffrn_reflns_limit_k_max 9
_diffrn_reflns_limit_k_min -9
_diffrn_reflns_limit_l_max 14
_diffrn_reflns_limit_l_min -14
_diffrn_reflns_number 9773
_diffrn_reflns_theta_full 26.00
_diffrn_reflns_theta_max 26.00
_diffrn_reflns_theta_min 2.85
_diffrn_standards_decay_% 1.5
_diffrn_standards_number 0
_exptl_absorpt_coefficient_mu 0.885
_exptl_absorpt_correction_T_max 0.8977
_exptl_absorpt_correction_T_min 0.6112
_exptl_absorpt_correction_type integration
_exptl_absorpt_process_details '(X-RED32; Stoe & Cie, 2002)'
_exptl_crystal_colour colorless
_exptl_crystal_density_diffrn 1.576
_exptl_crystal_density_method 'not measured'
_exptl_crystal_description plate
_exptl_crystal_F_000 968
_exptl_crystal_size_max 0.67
_exptl_crystal_size_mid 0.45
_exptl_crystal_size_min 0.11
_refine_diff_density_max 0.708
_refine_diff_density_min -0.543
_refine_ls_extinction_method none
_refine_ls_goodness_of_fit_ref 1.072
_refine_ls_hydrogen_treatment constr
_refine_ls_matrix_type full
_refine_ls_number_parameters 109
_refine_ls_number_reflns 1976
_refine_ls_number_restraints 0
_refine_ls_restrained_S_all 1.072
_refine_ls_R_factor_all 0.0963
_refine_ls_R_factor_gt 0.0689
_refine_ls_shift/su_max 0.000
_refine_ls_shift/su_mean 0.000
_refine_ls_structure_factor_coef Fsqd
_refine_ls_weighting_details 'calc w=1/[\s^2^(Fo^2^)+(0.091P)^2^+4.5621P] where P=(Fo^2^+2Fc^2^)/3'
_refine_ls_weighting_scheme calc
_refine_ls_wR_factor_gt 0.1855
_refine_ls_wR_factor_ref 0.2039
_reflns_number_gt 1352
_reflns_number_total 1976
_reflns_threshold_expression I>2\s(I)
_cod_data_source_file sg6056.cif
_cod_data_source_block I
_cod_original_sg_symbol_H-M 'C 2/c'
_cod_database_code 2208163
_cod_database_fobs_code 2208163

loop_
_symmetry_equiv_pos_as_xyz
'x, y, z'
'-x, y, -z+1/2'
'x+1/2, y+1/2, z'
'-x+1/2, y+1/2, -z+1/2'
'-x, -y, -z'
'x, -y, z-1/2'
'-x+1/2, -y+1/2, -z'
'x+1/2, -y+1/2, z-1/2'

loop_
_atom_site_label
_atom_site_fract_x
_atom_site_fract_y
_atom_site_fract_z
_atom_site_U_iso_or_equiv
_atom_site_adp_type
_atom_site_calc_flag
_atom_site_refinement_flags
_atom_site_occupancy
_atom_site_type_symbol
C1 0.90107(19) 0.1138(5) 0.3804(3) 0.0484(9) Uani d . 1 C
C2 0.8337(2) 0.0914(7) 0.3421(4) 0.0632(12) Uani d . 1 C
C3 0.9125(2) 0.5894(6) 0.5435(4) 0.0639(12) Uani d . 1 C
H3A 0.9302 0.5530 0.4736 0.077 Uiso calc R 1 H
H3B 0.8718 0.6302 0.5271 0.077 Uiso calc R 1 H
C4 0.9105(3) 0.4361(6) 0.6212(4) 0.0711(13) Uani d . 1 C
H4A 0.8912 0.4700 0.6902 0.085 Uiso calc R 1 H
H4B 0.8874 0.3404 0.5871 0.085 Uiso calc R 1 H
C5 0.9709(3) 0.2364(6) 0.7204(5) 0.092(2) Uani d . 1 C
H5A 0.9654 0.1261 0.6800 0.111 Uiso calc R 1 H
H5B 0.9387 0.2474 0.7737 0.111 Uiso calc R 1 H
N1 0.94841(16) 0.7360(4) 0.5935(3) 0.0546(9) Uani d . 1 N
H5C 0.9490 0.8266 0.5459 0.082 Uiso calc R 1 H
H5D 0.9859 0.6991 0.6074 0.082 Uiso calc R 1 H
H5E 0.9318 0.7704 0.6572 0.082 Uiso calc R 1 H
O1 0.92925(14) 0.2215(5) 0.3264(3) 0.0688(9) Uani d . 1 O
O2 0.91773(17) 0.0281(5) 0.4615(3) 0.0752(10) Uani d . 1 O
O3 0.96880(17) 0.3815(4) 0.6437(3) 0.0736(10) Uani d . 1 O
Cl1 0.79681(9) 0.2916(4) 0.3707(2) 0.1459(10) Uani d . 1 Cl
Cl2 0.82866(6) 0.0558(2) 0.19599(10) 0.0875(6) Uani d . 1 Cl
Cl3 0.79694(9) -0.0825(3) 0.40921(17) 0.1380(10) Uani d . 1 Cl

loop_
_atom_site_aniso_label
_atom_site_aniso_U_11
_atom_site_aniso_U_22
_atom_site_aniso_U_33
_atom_site_aniso_U_12
_atom_site_aniso_U_13
_atom_site_aniso_U_23
C1 0.055(2) 0.045(2) 0.045(2) 0.0077(18) -0.0075(18) -0.0058(18)
C2 0.053(2) 0.092(4) 0.045(2) -0.001(2) -0.0019(18) 0.003(2)
C3 0.080(3) 0.051(3) 0.061(3) 0.002(2) -0.015(2) -0.009(2)
C4 0.094(4) 0.051(3) 0.068(3) -0.010(3) 0.002(3) -0.008(2)
C5 0.159(6) 0.036(2) 0.081(4) -0.013(3) -0.030(4) 0.004(2)
N1 0.068(2) 0.0398(18) 0.056(2) 0.0033(16) -0.0052(17) 0.0039(15)
O1 0.065(2) 0.081(2) 0.0592(18) -0.0139(17) -0.0112(15) 0.0129(17)
O2 0.087(2) 0.064(2) 0.074(2) 0.0062(17) -0.0278(18) 0.0168(18)
O3 0.099(3) 0.0481(17) 0.073(2) 0.0017(17) -0.0120(19) 0.0115(16)
Cl1 0.0975(13) 0.182(2) 0.158(2) 0.0800(14) -0.0167(12) -0.0442(16)
Cl2 0.0752(8) 0.1354(14) 0.0514(7) -0.0327(8) -0.0104(6) -0.0041(7)
Cl3 0.1132(14) 0.203(2) 0.0972(12) -0.0833(15) -0.0221(10) 0.0580(14)

loop_
_atom_type_symbol
_atom_type_description
_atom_type_scat_dispersion_real
_atom_type_scat_dispersion_imag
_atom_type_scat_source
C C 0.0033 0.0016 'International Tables Vol C Tables 4.2.6.8 and 6.1.1.4'
H H 0.0000 0.0000 'International Tables Vol C Tables 4.2.6.8 and 6.1.1.4'
N N 0.0061 0.0033 'International Tables Vol C Tables 4.2.6.8 and 6.1.1.4'
O O 0.0106 0.0060 'International Tables Vol C Tables 4.2.6.8 and 6.1.1.4'
Cl Cl 0.1484 0.1585 'International Tables Vol C Tables 4.2.6.8 and 6.1.1.4'

loop_
_geom_angle_atom_site_label_1
_geom_angle_atom_site_label_2
_geom_angle_atom_site_label_3
_geom_angle_site_symmetry_1
_geom_angle_site_symmetry_3
_geom_angle
_geom_angle_publ_flag
O2 C1 O1 . . 128.7(4) y
O2 C1 C2 . . 116.6(4) y
O1 C1 C2 . . 114.6(4) ?
C1 C2 Cl3 . . 113.5(3) y
C1 C2 Cl1 . . 107.2(3) y
Cl3 C2 Cl1 . . 109.6(3) y
C1 C2 Cl2 . . 110.2(3) ?
Cl3 C2 Cl2 . . 108.5(3) ?
Cl1 C2 Cl2 . . 107.7(3) ?
N1 C3 C4 . . 110.8(4) ?
N1 C3 H3A . . 109.5 ?
C4 C3 H3A . . 109.5 ?
N1 C3 H3B . . 109.5 ?
C4 C3 H3B . . 109.5 ?
H3A C3 H3B . . 108.1 ?
O3 C4 C3 . . 108.3(4) ?
O3 C4 H4A . . 110.0 ?
C3 C4 H4A . . 110.0 ?
O3 C4 H4B . . 110.0 ?
C3 C4 H4B . . 110.0 ?
H4A C4 H4B . . 108.4 ?
O3 C5 C5 . 2_756 109.0(5) ?
O3 C5 H5A . . 109.9 ?
C5 C5 H5A 2_756 . 109.9 ?
O3 C5 H5B . . 109.9 ?
C5 C5 H5B 2_756 . 109.9 ?
H5A C5 H5B . . 108.3 ?
C3 N1 H5C . . 109.5 ?
C3 N1 H5D . . 109.5 ?
H5C N1 H5D . . 109.5 ?
C3 N1 H5E . . 109.5 ?
H5C N1 H5E . . 109.5 ?
H5D N1 H5E . . 109.5 ?
C4 O3 C5 . . 111.8(4) ?

loop_
_geom_bond_atom_site_label_1
_geom_bond_atom_site_label_2
_geom_bond_site_symmetry_2
_geom_bond_distance
_geom_bond_publ_flag
C1 O2 . 1.216(5) y
C1 O1 . 1.219(5) y
C1 C2 . 1.565(6) y
C2 Cl3 . 1.750(5) y
C2 Cl1 . 1.757(6) y
C2 Cl2 . 1.765(5) y
C3 N1 . 1.484(5) y
C3 C4 . 1.486(7) y
C3 H3A . 0.9700 ?
C3 H3B . 0.9700 ?
C4 O3 . 1.380(7) ?
C4 H4A . 0.9700 ?
C4 H4B . 0.9700 ?
C5 O3 . 1.429(6) ?
C5 C5 2_756 1.461(12) y
C5 H5A . 0.9700 ?
C5 H5B . 0.9700 ?
N1 H5C . 0.8900 ?
N1 H5D . 0.8900 ?
N1 H5E . 0.8900 ?

loop_
_geom_hbond_atom_site_label_D
_geom_hbond_atom_site_label_H
_geom_hbond_atom_site_label_A
_geom_hbond_site_symmetry_A
_geom_hbond_distance_DH
_geom_hbond_distance_HA
_geom_hbond_distance_DA
_geom_hbond_angle_DHA
N1 H5C O2 1_565 0.89 1.95 2.788(5) 157
N1 H5D O1 5_766 0.89 2.11 2.878(5) 143
N1 H5E O1 6_566 0.89 2.02 2.838(5) 152
N1 H5E Cl2 6_566 0.89 2.69 3.343(4) 131

loop_
_geom_torsion_atom_site_label_1
_geom_torsion_atom_site_label_2
_geom_torsion_atom_site_label_3
_geom_torsion_atom_site_label_4
_geom_torsion_site_symmetry_1
_geom_torsion
O2 C1 C2 Cl3 . -10.2(5)
O1 C1 C2 Cl3 . 172.6(3)
O2 C1 C2 Cl1 . 111.0(4)
O1 C1 C2 Cl1 . -66.2(4)
O2 C1 C2 Cl2 . -132.1(4)
O1 C1 C2 Cl2 . 50.7(5)
N1 C3 C4 O3 . -58.7(5)
C3 C4 O3 C5 . 178.6(4)
C5 C5 O3 C4 2_756 -154.3(6)
